data_2008694
loop_
_publ_author_name
'Tarun Kumar Sarkar'
'Sunil Kumar Ghosh'
'Gur Dayal Nigam'
'Kandasamy Chinnakali'
'Hoong-Kun Fun'

_publ_section_title
;Trimethyl
 (5<i>SR</i>,6<i>SR</i>)-1,3-dichloro-8-diethylamino-5,6-dihydro-5-hydroxyisoquinoline-5,6,7-tricarboxylate
;
_journal_issue 7
_journal_name_full 'Acta Crystallographica Section C'
_journal_page_first 1140
_journal_page_last 1142
_journal_paper_doi 10.1107/S010827019900311X
_journal_volume 55
_journal_year 1999
_chemical_formula_sum 'C19 H22 Cl2 N2 O7'
_chemical_formula_weight 461.29
_chemical_name_systematic
;
Trimethyl (5SR,6SR)-1,3-dichloro-8-(diethylamino)-5,6-dihydro-5-
hydroxyisoquinoline-5,6,7-tricarboxylate
;
_space_group_IT_number 2
_symmetry_cell_setting triclinic
_symmetry_space_group_name_Hall '-P 1'
_symmetry_space_group_name_H-M 'P -1'
_audit_creation_method SHELXL-97
_cell_angle_alpha 71.4320(10)
_cell_angle_beta 78.5410(10)
_cell_angle_gamma 74.6300(10)
_cell_formula_units_Z 8
_cell_length_a 11.9440(2)
_cell_length_b 16.5410(3)
_cell_length_c 24.4068(4)
_cell_measurement_reflns_used 7809
_cell_measurement_temperature 293(2)
_cell_measurement_theta_max 28.28
_cell_measurement_theta_min 0.89
_cell_volume 4372.89(13)
_computing_cell_refinement 'SAINT (Siemens, 1996)'
_computing_data_collection 'SMART (Siemens, 1996)'
_computing_data_reduction SAINT
_computing_molecular_graphics SHELXTL
_computing_publication_material 'SHELXTL and PARST (Nardelli, 1995)'
_computing_structure_refinement SHELXTL
_computing_structure_solution 'SHELXTL (Sheldrick, 1997)'
_diffrn_ambient_temperature 293(2)
_diffrn_detector_area_resol_mean 8.33
_diffrn_measurement_device 'Siemens SMART CCD area-detector'
_diffrn_measurement_method '\w scans'
_diffrn_radiation_monochromator graphite
_diffrn_radiation_source 'fine-focus sealed tube'
_diffrn_radiation_type MoK\a
_diffrn_radiation_wavelength 0.71073
_diffrn_reflns_av_R_equivalents 0.044
_diffrn_reflns_av_sigmaI/netI 0.081
_diffrn_reflns_limit_h_max 15
_diffrn_reflns_limit_h_min -15
_diffrn_reflns_limit_k_max 20
_diffrn_reflns_limit_k_min -20
_diffrn_reflns_limit_l_max 32
_diffrn_reflns_limit_l_min 0
_diffrn_reflns_number 34885
_diffrn_reflns_theta_max 28.28
_diffrn_reflns_theta_min 0.89
_exptl_absorpt_coefficient_mu 0.339
_exptl_absorpt_correction_T_max 0.888
_exptl_absorpt_correction_T_min 0.871
_exptl_absorpt_correction_type multi-scan
_exptl_absorpt_process_details 'empirical using SADABS (Sheldrick, 1996)'
_exptl_crystal_colour yellow
_exptl_crystal_density_diffrn 1.401
_exptl_crystal_density_method 'not measured'
_exptl_crystal_description parallelepiped
_exptl_crystal_F_000 1920
_exptl_crystal_size_max 0.42
_exptl_crystal_size_mid 0.40
_exptl_crystal_size_min 0.36
_refine_diff_density_max 0.42
_refine_diff_density_min -0.30
_refine_ls_extinction_method none
_refine_ls_goodness_of_fit_ref 1.006
_refine_ls_hydrogen_treatment constr
_refine_ls_matrix_type full
_refine_ls_number_parameters 1105
_refine_ls_number_reflns 20392
_refine_ls_number_restraints 0
_refine_ls_restrained_S_all 1.006
_refine_ls_R_factor_all 0.121
_refine_ls_R_factor_gt 0.055
_refine_ls_shift/su_max 0.001
_refine_ls_shift/su_mean 0.000
_refine_ls_structure_factor_coef Fsqd
_refine_ls_weighting_details 'calc w = 1/[\s^2^(Fo^2^)+(0.0729P)^2^] where P=(Fo^2^+2Fc^2^)/3'
_refine_ls_weighting_scheme calc
_refine_ls_wR_factor_ref 0.168
_reflns_number_gt 10941
_reflns_number_total 20392
_reflns_threshold_expression I>2\s(I)
_cod_data_source_file ln1080.cif
_cod_data_source_block I
_cod_database_code 2008694

loop_
_symmetry_equiv_pos_as_xyz
'x, y, z'
'-x, -y, -z'

loop_
_atom_site_label
_atom_site_fract_x
_atom_site_fract_y
_atom_site_fract_z
_atom_site_U_iso_or_equiv
_atom_site_adp_type
_atom_site_calc_flag
_atom_site_refinement_flags
_atom_site_occupancy
_atom_site_disorder_assembly
_atom_site_disorder_group
_atom_site_type_symbol
Cl1A 0.66423(7) 0.32358(5) -0.51767(3) 0.0637(2) Uani d . 1 . . Cl
Cl2A 0.84147(9) 0.01732(7) -0.53990(4) 0.0885(3) Uani d . 1 . . Cl
O1A 0.89227(17) -0.00956(12) -0.33139(8) 0.0517(5) Uani d . 1 . . O
H1AA 0.9080 -0.0292 -0.2978 0.078 Uiso calc R 1 . . H
O2A 0.70301(19) 0.03111(17) -0.23965(9) 0.0729(7) Uani d . 1 . . O
O3A 0.60752(16) 0.05167(14) -0.31437(9) 0.0583(6) Uani d . 1 . . O
O4A 0.9609(2) 0.2099(2) -0.41143(12) 0.1128(12) Uani d . 1 . . O
O5A 1.05039(16) 0.11929(16) -0.33776(11) 0.0734(7) Uani d . 1 . . O
O6A 0.59875(15) 0.27721(13) -0.26270(8) 0.0528(5) Uani d . 1 . . O
O7A 0.78980(15) 0.25960(13) -0.25830(8) 0.0499(5) Uani d . 1 . . O
N1A 0.74810(18) 0.16401(16) -0.51526(9) 0.0458(6) Uani d . 1 . . N
N2A 0.58797(17) 0.31317(14) -0.39110(9) 0.0394(5) Uani d . 1 . . N
C1A 0.7121(2) 0.21522(17) -0.47995(11) 0.0389(6) Uani d . 1 . . C
C2A 0.7954(2) 0.0818(2) -0.49213(12) 0.0475(7) Uani d . 1 . . C
C3A 0.8148(2) 0.04570(19) -0.43457(12) 0.0458(7) Uani d . 1 . . C
H3AA 0.8521 -0.0125 -0.4207 0.055 Uiso calc R 1 . . H
C4A 0.7763(2) 0.09981(17) -0.39856(11) 0.0367(6) Uani d . 1 . . C
C5A 0.8057(2) 0.06851(16) -0.33653(11) 0.0375(6) Uani d . 1 . . C
C6A 0.84534(19) 0.14225(17) -0.32511(11) 0.0373(6) Uani d . 1 . . C
H6AA 0.8610 0.1236 -0.2845 0.045 Uiso calc R 1 . . H
C7A 0.7406(2) 0.21993(16) -0.33225(10) 0.0340(5) Uani d . 1 . . C
C8A 0.67923(19) 0.24240(16) -0.37850(10) 0.0336(5) Uani d . 1 . . C
C9A 0.71807(19) 0.18698(16) -0.41974(10) 0.0345(6) Uani d . 1 . . C
C10A 0.6998(2) 0.04916(18) -0.29116(12) 0.0453(7) Uani d . 1 . . C
C11A 0.5044(3) 0.0347(3) -0.27462(17) 0.0867(12) Uani d . 1 . . C
H11A 0.4440 0.0368 -0.2961 0.130 Uiso calc R 1 . . H
H11B 0.4780 0.0782 -0.2538 0.130 Uiso calc R 1 . . H
H11C 0.5225 -0.0221 -0.2475 0.130 Uiso calc R 1 . . H
C12A 0.9570(2) 0.1617(2) -0.36417(13) 0.0487(7) Uani d . 1 . . C
C13A 1.1630(3) 0.1252(3) -0.37212(18) 0.0960(14) Uani d . 1 . . C
H13A 1.2241 0.0906 -0.3487 0.144 Uiso calc R 1 . . H
H13B 1.1703 0.1850 -0.3853 0.144 Uiso calc R 1 . . H
H13C 1.1695 0.1039 -0.4052 0.144 Uiso calc R 1 . . H
C14A 0.6998(2) 0.25575(16) -0.28234(11) 0.0375(6) Uani d . 1 . . C
C15A 0.7604(3) 0.2924(2) -0.20816(14) 0.0653(9) Uani d . 1 . . C
H15A 0.8307 0.2873 -0.1927 0.098 Uiso calc R 1 . . H
H15B 0.7104 0.2591 -0.1790 0.098 Uiso calc R 1 . . H
H15C 0.7206 0.3527 -0.2193 0.098 Uiso calc R 1 . . H
C16A 0.5798(2) 0.39321(17) -0.37566(12) 0.0479(7) Uani d . 1 . . C
H16A 0.6562 0.3941 -0.3681 0.057 Uiso calc R 1 . . H
H16B 0.5263 0.3931 -0.3401 0.057 Uiso calc R 1 . . H
C17A 0.5374(3) 0.47575(19) -0.42352(14) 0.0644(9) Uani d . 1 . . C
H17A 0.5363 0.5263 -0.4120 0.097 Uiso calc R 1 . . H
H17B 0.4598 0.4770 -0.4295 0.097 Uiso calc R 1 . . H
H17C 0.5892 0.4758 -0.4590 0.097 Uiso calc R 1 . . H
C18A 0.4809(2) 0.3000(2) -0.40367(13) 0.0508(7) Uani d . 1 . . C
H18A 0.4999 0.2500 -0.4191 0.061 Uiso calc R 1 . . H
H18B 0.4476 0.3508 -0.4334 0.061 Uiso calc R 1 . . H
C19A 0.3906(3) 0.2849(3) -0.35069(17) 0.0835(12) Uani d . 1 . . C
H19A 0.3250 0.2713 -0.3605 0.125 Uiso calc R 1 . . H
H19B 0.3648 0.3366 -0.3378 0.125 Uiso calc R 1 . . H
H19C 0.4246 0.2370 -0.3201 0.125 Uiso calc R 1 . . H
Cl1B 0.98234(6) 0.84308(5) 0.02818(3) 0.0550(2) Uani d . 1 . . Cl
Cl2B 1.39969(8) 0.84493(7) 0.04778(4) 0.0839(3) Uani d . 1 . . Cl
O1B 1.42570(14) 0.84666(15) -0.16570(9) 0.0530(5) Uani d . 1 . . O
H1BA 1.4486 0.8252 -0.1930 0.079 Uiso calc R 1 . . H
O2B 1.2657(2) 0.96187(15) -0.24993(10) 0.0721(7) Uani d . 1 . . O
O3B 1.21874(19) 1.01570(13) -0.17303(10) 0.0656(6) Uani d . 1 . . O
O4B 1.39842(18) 0.67227(15) -0.13826(12) 0.0829(8) Uani d . 1 . . O
O5B 1.21963(16) 0.66416(11) -0.09519(9) 0.0546(5) Uani d . 1 . . O
O6B 0.98045(16) 0.90804(13) -0.22668(8) 0.0551(5) Uani d . 1 . . O
O7B 1.09134(16) 0.77662(13) -0.22856(9) 0.0535(5) Uani d . 1 . . O
C1B 1.1189(2) 0.85420(16) -0.01014(11) 0.0396(6) Uani d . 1 . . C
C2B 1.3032(2) 0.85190(18) 0.00077(13) 0.0482(7) Uani d . 1 . . C
C3B 1.3439(2) 0.85763(17) -0.05709(12) 0.0432(6) Uani d . 1 . . C
H3BA 1.4221 0.8575 -0.0715 0.052 Uiso calc R 1 . . H
C4B 1.2644(2) 0.86348(15) -0.09247(11) 0.0349(6) Uani d . 1 . . C
C5B 1.3023(2) 0.86312(16) -0.15540(11) 0.0379(6) Uani d . 1 . . C
C6B 1.2449(2) 0.79685(16) -0.16558(11) 0.0354(6) Uani d . 1 . . C
H6BA 1.2654 0.7994 -0.2069 0.042 Uiso calc R 1 . . H
C7B 1.1139(2) 0.83277(15) -0.15649(10) 0.0320(5) Uani d . 1 . . C
C8B 1.0649(2) 0.86776(15) -0.11121(10) 0.0326(5) Uani d . 1 . . C
C9B 1.1460(2) 0.86420(15) -0.07025(11) 0.0333(5) Uani d . 1 . . C
C10B 1.2583(2) 0.95231(19) -0.19843(13) 0.0464(7) Uani d . 1 . . C
C11B 1.1774(3) 1.1038(2) -0.20925(18) 0.0893(13) Uani d . 1 . . C
H11D 1.1340 1.1401 -0.1849 0.134 Uiso calc R 1 . . H
H11E 1.1277 1.1021 -0.2352 0.134 Uiso calc R 1 . . H
H11F 1.2431 1.1273 -0.2316 0.134 Uiso calc R 1 . . H
C12B 1.2956(2) 0.70527(17) -0.13190(12) 0.0414(6) Uani d . 1 . . C
C13B 1.2672(3) 0.57298(18) -0.06718(16) 0.0715(10) Uani d . 1 . . C
H13D 1.2064 0.5473 -0.0410 0.107 Uiso calc R 1 . . H
H13E 1.3287 0.5690 -0.0457 0.107 Uiso calc R 1 . . H
H13F 1.2980 0.5424 -0.0963 0.107 Uiso calc R 1 . . H
C14B 1.0524(2) 0.84430(17) -0.20623(11) 0.0368(6) Uani d . 1 . . C
C15B 1.0454(3) 0.7837(3) -0.28081(15) 0.0743(11) Uani d . 1 . . C
H15D 1.0782 0.7313 -0.2926 0.111 Uiso calc R 1 . . H
H15E 1.0659 0.8328 -0.3113 0.111 Uiso calc R 1 . . H
H15F 0.9618 0.7917 -0.2732 0.111 Uiso calc R 1 . . H
C16B 0.8557(2) 0.87243(19) -0.11283(12) 0.0455(7) Uani d . 1 . . C
H16C 0.8861 0.8135 -0.1162 0.055 Uiso calc R 1 . . H
H16D 0.8329 0.9098 -0.1503 0.055 Uiso calc R 1 . . H
C17B 0.7478(2) 0.8734(2) -0.06681(14) 0.0634(9) Uani d . 1 . . C
H17D 0.6948 0.8450 -0.0746 0.095 Uiso calc R 1 . . H
H17E 0.7095 0.9327 -0.0681 0.095 Uiso calc R 1 . . H
H17F 0.7716 0.8431 -0.0289 0.095 Uiso calc R 1 . . H
C18B 0.9151(2) 0.98949(17) -0.08854(13) 0.0491(7) Uani d . 1 . . C
H18C 0.9805 1.0001 -0.0759 0.059 Uiso calc R 1 . . H
H18D 0.8500 0.9909 -0.0577 0.059 Uiso calc R 1 . . H
C19B 0.8809(3) 1.0612(2) -0.14281(15) 0.0704(10) Uani d . 1 . . C
H19D 0.8649 1.1170 -0.1353 0.106 Uiso calc R 1 . . H
H19E 0.8121 1.0537 -0.1537 0.106 Uiso calc R 1 . . H
H19F 0.9438 1.0585 -0.1740 0.106 Uiso calc R 1 . . H
N1B 1.1950(2) 0.84918(15) 0.02457(10) 0.0478(6) Uani d . 1 . . N
N2B 0.94784(17) 0.90252(13) -0.09827(9) 0.0385(5) Uani d . 1 . . N
Cl1C 0.62603(8) 0.82126(5) 0.49158(3) 0.0669(2) Uani d . 1 . . Cl
Cl2C 0.83868(10) 0.52209(7) 0.46411(4) 0.0921(3) Uani d . 1 . . Cl
O1C 0.87103(17) 0.49045(13) 0.67763(9) 0.0558(5) Uani d . 1 . . O
H1CA 0.9103 0.4859 0.7029 0.084 Uiso calc R 1 . . H
O2C 0.59007(19) 0.53798(16) 0.69731(10) 0.0714(7) Uani d . 1 . . O
O3C 0.68482(16) 0.54201(13) 0.76645(8) 0.0529(5) Uani d . 1 . . O
O4C 1.02463(19) 0.62070(19) 0.64916(13) 0.1087(11) Uani d . 1 . . O
O5C 0.91300(18) 0.74007(17) 0.60194(11) 0.0817(8) Uani d . 1 . . O
O6C 0.56332(15) 0.77489(14) 0.74510(8) 0.0554(5) Uani d . 1 . . O
O7C 0.75166(15) 0.74941(14) 0.75625(9) 0.0585(6) Uani d . 1 . . O
N1C 0.7297(2) 0.66536(17) 0.49111(10) 0.0528(6) Uani d . 1 . . N
N2C 0.55464(18) 0.80753(15) 0.61849(10) 0.0449(5) Uani d . 1 . . N
C1C 0.6873(2) 0.71401(18) 0.52755(11) 0.0434(6) Uani d . 1 . . C
C2C 0.7854(2) 0.5843(2) 0.51304(13) 0.0553(8) Uani d . 1 . . C
C3C 0.8053(2) 0.5486(2) 0.57043(13) 0.0505(7) Uani d . 1 . . C
H3CA 0.8484 0.4920 0.5836 0.061 Uiso calc R 1 . . H
C4C 0.7587(2) 0.60013(18) 0.60750(11) 0.0401(6) Uani d . 1 . . C
C5C 0.7851(2) 0.56945(17) 0.67034(11) 0.0406(6) Uani d . 1 . . C
C6C 0.8199(2) 0.64483(17) 0.68151(11) 0.0383(6) Uani d . 1 . . C
H6CA 0.8366 0.6260 0.7220 0.046 Uiso calc R 1 . . H
C7C 0.7103(2) 0.71864(16) 0.67654(11) 0.0357(6) Uani d . 1 . . C
C8C 0.6491(2) 0.73898(16) 0.63050(11) 0.0360(6) Uani d . 1 . . C
C9C 0.6932(2) 0.68556(17) 0.58775(11) 0.0381(6) Uani d . 1 . . C
C10C 0.6734(2) 0.54870(17) 0.71160(12) 0.0442(7) Uani d . 1 . . C
C11C 0.5833(3) 0.5279(2) 0.80905(14) 0.0717(10) Uani d . 1 . . C
H11G 0.5986 0.5276 0.8463 0.108 Uiso calc R 1 . . H
H11H 0.5669 0.4728 0.8120 0.108 Uiso calc R 1 . . H
H11I 0.5170 0.5739 0.7971 0.108 Uiso calc R 1 . . H
C12C 0.9304(2) 0.6666(2) 0.64248(13) 0.0482(7) Uani d . 1 . . C
C13C 1.0141(3) 0.7647(3) 0.5620(2) 0.131(2) Uani d . 1 . . C
H13G 0.9922 0.8235 0.5381 0.197 Uiso calc R 1 . . H
H13H 1.0421 0.7259 0.5378 0.197 Uiso calc R 1 . . H
H13I 1.0748 0.7608 0.5839 0.197 Uiso calc R 1 . . H
C14C 0.6651(2) 0.75126(17) 0.72752(11) 0.0383(6) Uani d . 1 . . C
C15C 0.7164(3) 0.7738(3) 0.80973(16) 0.0834(12) Uani d . 1 . . C
H15G 0.7846 0.7685 0.8269 0.125 Uiso calc R 1 . . H
H15H 0.6685 0.7359 0.8362 0.125 Uiso calc R 1 . . H
H15I 0.6726 0.8331 0.8018 0.125 Uiso calc R 1 . . H
C16C 0.5449(3) 0.88903(18) 0.63263(14) 0.0598(8) Uani d . 1 . . C
H16E 0.6196 0.8891 0.6424 0.072 Uiso calc R 1 . . H
H16F 0.4876 0.8909 0.6668 0.072 Uiso calc R 1 . . H
C17C 0.5092(4) 0.9708(2) 0.58342(18) 0.1004(14) Uani d . 1 . . C
H17G 0.5085 1.0215 0.5947 0.151 Uiso calc R 1 . . H
H17H 0.4325 0.9736 0.5755 0.151 Uiso calc R 1 . . H
H17I 0.5642 0.9688 0.5491 0.151 Uiso calc R 1 . . H
C18C 0.4491(2) 0.7908(2) 0.60678(13) 0.0578(8) Uani d . 1 . . C
H18E 0.4706 0.7411 0.5910 0.069 Uiso calc R 1 . . H
H18F 0.4132 0.8411 0.5774 0.069 Uiso calc R 1 . . H
C19C 0.3603(3) 0.7727(3) 0.66032(18) 0.0905(13) Uani d . 1 . . C
H19G 0.2961 0.7572 0.6508 0.136 Uiso calc R 1 . . H
H19H 0.3320 0.8240 0.6737 0.136 Uiso calc R 1 . . H
H19I 0.3966 0.7254 0.6905 0.136 Uiso calc R 1 . . H
Cl1D 0.02346(6) 0.34550(5) 0.01850(3) 0.04827(18) Uani d . 1 . . Cl
Cl2D 0.43805(7) 0.35650(6) 0.03725(4) 0.0680(2) Uani d . 1 . . Cl
N1D 0.23457(18) 0.35635(14) 0.01494(9) 0.0403(5) Uani d . 1 . . N
N2D -0.01088(16) 0.41353(14) -0.10851(9) 0.0390(5) Uani d . 1 . . N
O1D 0.46882(13) 0.32825(13) -0.16880(8) 0.0449(5) Uani d . 1 . . O
H1DB 0.4923 0.3184 -0.2005 0.067 Uiso calc R 1 . . H
O2D 0.2903(2) 0.51516(14) -0.19176(10) 0.0699(6) Uani d . 1 . . O
O3D 0.32103(17) 0.44528(12) -0.25984(8) 0.0557(5) Uani d . 1 . . O
O4D 0.25932(19) 0.17516(14) -0.08779(10) 0.0727(7) Uani d . 1 . . O
O5D 0.40498(17) 0.15703(12) -0.15778(9) 0.0592(6) Uani d . 1 . . O
O6D 0.01766(17) 0.42904(13) -0.23566(9) 0.0561(5) Uani d . 1 . . O
O7D 0.12525(16) 0.30193(12) -0.24712(9) 0.0522(5) Uani d . 1 . . O
C1D 0.1591(2) 0.35894(16) -0.01968(11) 0.0350(6) Uani d . 1 . . C
C2D 0.3439(2) 0.35737(17) -0.00902(12) 0.0414(6) Uani d . 1 . . C
C3D 0.3857(2) 0.35771(16) -0.06593(11) 0.0386(6) Uani d . 1 . . C
H3DA 0.4646 0.3546 -0.0799 0.046 Uiso calc R 1 . . H
C4D 0.30584(19) 0.36278(15) -0.10130(10) 0.0314(5) Uani d . 1 . . C
C5D 0.3457(2) 0.35724(16) -0.16329(11) 0.0348(6) Uani d . 1 . . C
C6D 0.2797(2) 0.29583(15) -0.17368(11) 0.0344(5) Uani d . 1 . . C
H6DA 0.3025 0.2935 -0.2141 0.041 Uiso calc R 1 . . H
C7D 0.1502(2) 0.34072(15) -0.16699(10) 0.0338(5) Uani d . 1 . . C
C8D 0.1047(2) 0.37451(15) -0.12102(10) 0.0328(5) Uani d . 1 . . C
C9D 0.18666(19) 0.36740(15) -0.07967(10) 0.0317(5) Uani d . 1 . . C
C10D 0.3142(2) 0.44901(18) -0.20607(12) 0.0434(6) Uani d . 1 . . C
C11D 0.2937(3) 0.5298(2) -0.30382(15) 0.0870(12) Uani d . 1 . . C
H11J 0.3050 0.5206 -0.3416 0.130 Uiso calc R 1 . . H
H11K 0.3444 0.5659 -0.3034 0.130 Uiso calc R 1 . . H
H11L 0.2137 0.5581 -0.2952 0.130 Uiso calc R 1 . . H
C12D 0.3106(2) 0.20392(17) -0.13412(12) 0.0390(6) Uani d . 1 . . C
C13D 0.4467(3) 0.06816(19) -0.12349(16) 0.0744(10) Uani d . 1 . . C
H13J 0.5239 0.0455 -0.1402 0.112 Uiso calc R 1 . . H
H13K 0.3949 0.0325 -0.1233 0.112 Uiso calc R 1 . . H
H13L 0.4490 0.0677 -0.0843 0.112 Uiso calc R 1 . . H
C14D 0.0893(2) 0.36265(17) -0.21840(11) 0.0378(6) Uani d . 1 . . C
C15D 0.0774(3) 0.3211(2) -0.30111(14) 0.0657(9) Uani d . 1 . . C
H15J 0.1118 0.2746 -0.3188 0.099 Uiso calc R 1 . . H
H15K 0.0946 0.3749 -0.3271 0.099 Uiso calc R 1 . . H
H15L -0.0058 0.3265 -0.2931 0.099 Uiso calc R 1 . . H
C16D -0.1057(2) 0.3864(2) -0.12341(13) 0.0501(7) Uani d . 1 . . C
H16G -0.0761 0.3295 -0.1303 0.060 Uiso calc R 1 . . H
H16H -0.1323 0.4276 -0.1591 0.060 Uiso calc R 1 . . H
C17D -0.2092(2) 0.3818(2) -0.07505(15) 0.0659(9) Uani d . 1 . . C
H17J -0.2626 0.3539 -0.0830 0.099 Uiso calc R 1 . . H
H17K -0.2486 0.4399 -0.0735 0.099 Uiso calc R 1 . . H
H17L -0.1812 0.3489 -0.0384 0.099 Uiso calc R 1 . . H
C18D -0.0374(2) 0.49939(17) -0.09828(13) 0.0477(7) Uani d . 1 . . C
H18G 0.0235 0.5023 -0.0784 0.057 Uiso calc R 1 . . H
H18H -0.1106 0.5061 -0.0728 0.057 Uiso calc R 1 . . H
C19D -0.0467(4) 0.5734(2) -0.15294(17) 0.1014(15) Uani d . 1 . . C
H19J -0.0583 0.6275 -0.1437 0.152 Uiso calc R 1 . . H
H19K -0.1119 0.5745 -0.1709 0.152 Uiso calc R 1 . . H
H19L 0.0240 0.5657 -0.1793 0.152 Uiso calc R 1 . . H

loop_
_atom_site_aniso_label
_atom_site_aniso_U_11
_atom_site_aniso_U_22
_atom_site_aniso_U_33
_atom_site_aniso_U_12
_atom_site_aniso_U_13
_atom_site_aniso_U_23
Cl1A 0.0874(6) 0.0554(5) 0.0355(4) 0.0010(4) -0.0142(4) -0.0049(3)
Cl2A 0.1163(8) 0.0925(7) 0.0624(6) 0.0173(6) -0.0265(5) -0.0530(5)
O1A 0.0600(12) 0.0474(12) 0.0409(11) 0.0132(9) -0.0181(10) -0.0161(9)
O2A 0.0669(14) 0.1059(19) 0.0358(12) -0.0235(13) -0.0049(11) -0.0033(12)
O3A 0.0515(12) 0.0819(15) 0.0486(12) -0.0299(11) 0.0017(10) -0.0203(11)
O4A 0.0623(15) 0.187(3) 0.0605(17) -0.0479(18) -0.0072(14) 0.0216(19)
O5A 0.0348(11) 0.0983(18) 0.0785(17) -0.0042(11) -0.0059(11) -0.0224(14)
O6A 0.0415(11) 0.0749(14) 0.0400(11) 0.0003(10) -0.0024(9) -0.0257(10)
O7A 0.0460(10) 0.0662(13) 0.0508(12) -0.0094(9) -0.0112(9) -0.0336(10)
N1A 0.0434(12) 0.0630(16) 0.0319(12) -0.0061(11) -0.0061(10) -0.0179(11)
N2A 0.0359(11) 0.0439(13) 0.0392(12) -0.0016(9) -0.0116(10) -0.0144(10)
C1A 0.0354(13) 0.0494(16) 0.0305(13) -0.0056(11) -0.0087(11) -0.0099(12)
C2A 0.0453(15) 0.061(2) 0.0405(15) -0.0032(14) -0.0065(13) -0.0261(14)
C3A 0.0453(15) 0.0497(17) 0.0429(16) 0.0014(12) -0.0103(13) -0.0205(13)
C4A 0.0322(12) 0.0467(16) 0.0314(13) -0.0065(11) -0.0047(11) -0.0125(12)
C5A 0.0377(13) 0.0394(15) 0.0315(13) 0.0010(11) -0.0075(11) -0.0103(11)
C6A 0.0302(12) 0.0517(16) 0.0272(12) -0.0001(11) -0.0061(10) -0.0130(12)
C7A 0.0331(12) 0.0403(14) 0.0290(12) -0.0061(10) -0.0033(10) -0.0120(11)
C8A 0.0327(12) 0.0410(14) 0.0263(12) -0.0058(11) -0.0037(10) -0.0102(11)
C9A 0.0295(12) 0.0442(15) 0.0307(13) -0.0081(11) -0.0038(10) -0.0118(11)
C10A 0.0494(16) 0.0434(16) 0.0397(16) -0.0071(13) -0.0049(13) -0.0100(13)
C11A 0.067(2) 0.121(3) 0.081(3) -0.051(2) 0.018(2) -0.031(3)
C12A 0.0373(15) 0.071(2) 0.0404(16) -0.0085(14) -0.0055(13) -0.0214(15)
C13A 0.049(2) 0.148(4) 0.100(3) -0.019(2) 0.008(2) -0.061(3)
C14A 0.0396(14) 0.0411(15) 0.0320(13) -0.0091(11) -0.0077(12) -0.0084(12)
C15A 0.073(2) 0.078(2) 0.062(2) -0.0023(17) -0.0208(17) -0.0467(18)
C16A 0.0523(16) 0.0451(16) 0.0455(16) -0.0022(13) -0.0137(14) -0.0141(13)
C17A 0.084(2) 0.0442(18) 0.060(2) 0.0014(16) -0.0264(18) -0.0098(15)
C18A 0.0375(14) 0.0627(19) 0.0568(18) 0.0006(13) -0.0164(14) -0.0262(15)
C19A 0.0508(19) 0.124(3) 0.088(3) -0.032(2) 0.0074(19) -0.046(3)
Cl1B 0.0562(4) 0.0732(5) 0.0364(4) -0.0147(4) 0.0000(3) -0.0196(4)
Cl2B 0.0710(5) 0.1195(8) 0.0772(6) 0.0014(5) -0.0413(5) -0.0482(6)
O1B 0.0346(10) 0.0733(14) 0.0556(13) -0.0131(9) 0.0004(9) -0.0270(11)
O2B 0.0910(16) 0.0729(16) 0.0421(13) -0.0248(13) -0.0064(12) 0.0026(12)
O3B 0.0842(15) 0.0352(12) 0.0771(16) -0.0078(10) -0.0297(13) -0.0078(11)
O4B 0.0468(12) 0.0619(15) 0.111(2) 0.0091(11) 0.0005(13) -0.0089(14)
O5B 0.0503(11) 0.0310(10) 0.0681(14) 0.0002(9) 0.0009(10) -0.0066(10)
O6B 0.0583(12) 0.0594(13) 0.0418(11) 0.0114(10) -0.0203(10) -0.0176(10)
O7B 0.0567(11) 0.0561(13) 0.0609(13) -0.0001(9) -0.0210(10) -0.0360(11)
C1B 0.0449(14) 0.0375(15) 0.0388(14) -0.0009(11) -0.0086(12) -0.0185(12)
C2B 0.0519(17) 0.0451(17) 0.0534(18) 0.0027(13) -0.0236(15) -0.0221(14)
C3B 0.0405(14) 0.0393(15) 0.0543(17) -0.0058(12) -0.0156(13) -0.0156(13)
C4B 0.0403(14) 0.0285(13) 0.0364(14) -0.0031(10) -0.0108(11) -0.0099(11)
C5B 0.0341(13) 0.0417(15) 0.0383(14) -0.0104(11) -0.0043(11) -0.0102(12)
C6B 0.0368(13) 0.0373(14) 0.0312(13) -0.0058(11) -0.0028(11) -0.0112(11)
C7B 0.0366(12) 0.0296(13) 0.0287(12) -0.0040(10) -0.0069(10) -0.0077(10)
C8B 0.0377(13) 0.0281(13) 0.0321(13) -0.0034(10) -0.0081(11) -0.0092(10)
C9B 0.0363(13) 0.0298(13) 0.0354(13) -0.0043(10) -0.0076(11) -0.0117(11)
C10B 0.0465(15) 0.0441(17) 0.0468(17) -0.0165(13) -0.0060(14) -0.0050(14)
C11B 0.103(3) 0.052(2) 0.098(3) -0.012(2) -0.026(3) 0.003(2)
C12B 0.0430(15) 0.0386(15) 0.0451(16) -0.0036(12) -0.0065(13) -0.0189(13)
C13B 0.083(2) 0.0376(17) 0.078(2) -0.0058(16) 0.001(2) -0.0066(17)
C14B 0.0400(14) 0.0393(15) 0.0327(13) -0.0072(12) -0.0049(11) -0.0130(12)
C15B 0.064(2) 0.109(3) 0.075(2) -0.0076(19) -0.0204(18) -0.062(2)
C16B 0.0376(14) 0.0531(17) 0.0470(16) -0.0034(12) -0.0091(13) -0.0188(14)
C17B 0.0455(16) 0.078(2) 0.063(2) -0.0091(15) -0.0016(15) -0.0214(18)
C18B 0.0515(16) 0.0463(17) 0.0523(17) 0.0061(13) -0.0122(14) -0.0279(14)
C19B 0.092(2) 0.0442(19) 0.070(2) 0.0061(17) -0.028(2) -0.0160(17)
N1B 0.0566(15) 0.0477(14) 0.0418(13) 0.0008(11) -0.0178(12) -0.0190(11)
N2B 0.0370(11) 0.0380(12) 0.0426(12) 0.0021(9) -0.0096(10) -0.0198(10)
Cl1C 0.0850(6) 0.0624(5) 0.0372(4) 0.0021(4) -0.0133(4) -0.0035(4)
Cl2C 0.1179(8) 0.1010(8) 0.0586(5) 0.0131(6) -0.0176(5) -0.0502(5)
O1C 0.0579(12) 0.0537(12) 0.0541(13) 0.0163(9) -0.0278(10) -0.0236(10)
O2C 0.0652(14) 0.1023(19) 0.0626(15) -0.0414(13) -0.0105(12) -0.0245(14)
O3C 0.0571(12) 0.0609(13) 0.0378(11) -0.0153(10) -0.0041(9) -0.0090(10)
O4C 0.0378(12) 0.119(2) 0.120(2) 0.0072(13) -0.0034(14) 0.0098(19)
O5C 0.0468(12) 0.0934(18) 0.0781(17) -0.0204(12) 0.0060(12) 0.0085(15)
O6C 0.0387(10) 0.0853(15) 0.0459(12) -0.0080(10) -0.0025(9) -0.0298(11)
O7C 0.0433(11) 0.0882(16) 0.0595(13) -0.0038(10) -0.0152(10) -0.0453(12)
N1C 0.0508(14) 0.0722(18) 0.0361(13) -0.0051(13) -0.0080(11) -0.0215(13)
N2C 0.0413(12) 0.0504(14) 0.0401(13) 0.0023(10) -0.0135(10) -0.0136(11)
C1C 0.0378(14) 0.0552(17) 0.0332(14) -0.0045(12) -0.0086(12) -0.0092(13)
C2C 0.0518(17) 0.075(2) 0.0436(17) -0.0065(16) -0.0075(14) -0.0281(16)
C3C 0.0500(16) 0.0560(18) 0.0463(17) 0.0020(13) -0.0131(14) -0.0225(14)
C4C 0.0360(13) 0.0506(16) 0.0348(14) -0.0064(12) -0.0074(11) -0.0142(12)
C5C 0.0379(13) 0.0455(16) 0.0359(14) 0.0003(11) -0.0110(12) -0.0118(12)
C6C 0.0353(13) 0.0478(16) 0.0316(13) -0.0040(11) -0.0093(11) -0.0118(12)
C7C 0.0336(13) 0.0422(15) 0.0320(13) -0.0097(11) -0.0037(11) -0.0105(11)
C8C 0.0336(13) 0.0402(15) 0.0329(13) -0.0073(11) -0.0051(11) -0.0085(11)
C9C 0.0386(13) 0.0459(16) 0.0312(13) -0.0081(12) -0.0078(11) -0.0114(12)
C10C 0.0547(17) 0.0353(15) 0.0387(15) -0.0039(13) -0.0092(13) -0.0077(12)
C11C 0.068(2) 0.083(2) 0.052(2) -0.0153(18) 0.0135(17) -0.0161(18)
C12C 0.0363(15) 0.067(2) 0.0429(16) -0.0101(14) -0.0067(13) -0.0183(15)
C13C 0.071(3) 0.166(5) 0.115(4) -0.047(3) 0.026(3) 0.013(4)
C14C 0.0398(15) 0.0450(15) 0.0327(13) -0.0120(12) -0.0087(12) -0.0095(12)
C15C 0.072(2) 0.121(3) 0.074(2) 0.018(2) -0.0309(19) -0.068(2)
C16C 0.073(2) 0.0449(18) 0.0536(19) 0.0055(15) -0.0178(16) -0.0123(15)
C17C 0.150(4) 0.058(2) 0.089(3) 0.001(2) -0.051(3) -0.013(2)
C18C 0.0394(15) 0.078(2) 0.0534(19) 0.0034(14) -0.0148(14) -0.0229(17)
C19C 0.060(2) 0.133(4) 0.084(3) -0.030(2) -0.001(2) -0.035(3)
Cl1D 0.0450(4) 0.0633(5) 0.0358(3) -0.0115(3) 0.0015(3) -0.0170(3)
Cl2D 0.0595(5) 0.1000(7) 0.0545(5) -0.0113(4) -0.0251(4) -0.0296(5)
N1D 0.0484(13) 0.0401(13) 0.0319(11) -0.0022(10) -0.0113(10) -0.0115(10)
N2D 0.0336(11) 0.0428(13) 0.0413(12) 0.0022(9) -0.0083(10) -0.0194(10)
O1D 0.0339(9) 0.0595(12) 0.0416(11) -0.0031(8) -0.0010(8) -0.0225(10)
O2D 0.1114(18) 0.0400(12) 0.0545(14) -0.0128(12) -0.0077(13) -0.0128(11)
O3D 0.0730(13) 0.0489(12) 0.0353(11) -0.0072(10) -0.0087(10) -0.0022(9)
O4D 0.0757(15) 0.0518(13) 0.0591(15) 0.0021(11) 0.0139(12) 0.0010(11)
O5D 0.0569(12) 0.0411(11) 0.0641(14) 0.0089(9) -0.0015(11) -0.0135(10)
O6D 0.0666(12) 0.0520(12) 0.0471(12) 0.0145(10) -0.0281(10) -0.0202(10)
O7D 0.0566(11) 0.0540(12) 0.0544(12) 0.0078(9) -0.0246(10) -0.0325(10)
C1D 0.0390(13) 0.0334(14) 0.0306(13) -0.0017(11) -0.0068(11) -0.0098(11)
C2D 0.0476(15) 0.0401(15) 0.0382(14) -0.0035(12) -0.0167(13) -0.0115(12)
C3D 0.0372(13) 0.0390(15) 0.0402(14) -0.0028(11) -0.0075(12) -0.0148(12)
C4D 0.0354(12) 0.0249(12) 0.0312(12) -0.0024(10) -0.0051(10) -0.0069(10)
C5D 0.0329(12) 0.0363(14) 0.0324(13) -0.0011(10) -0.0049(11) -0.0106(11)
C6D 0.0368(13) 0.0360(14) 0.0299(13) -0.0029(10) -0.0036(11) -0.0130(11)
C7D 0.0348(13) 0.0348(14) 0.0306(13) -0.0011(10) -0.0062(11) -0.0116(11)
C8D 0.0359(13) 0.0292(13) 0.0314(13) -0.0018(10) -0.0069(11) -0.0087(10)
C9D 0.0364(13) 0.0264(12) 0.0313(13) -0.0006(10) -0.0079(11) -0.0093(10)
C10D 0.0438(15) 0.0444(17) 0.0370(15) -0.0106(12) -0.0015(12) -0.0060(13)
C11D 0.114(3) 0.074(3) 0.051(2) -0.013(2) -0.019(2) 0.0117(19)
C12D 0.0405(14) 0.0366(15) 0.0406(15) -0.0020(12) -0.0080(12) -0.0155(12)
C13D 0.079(2) 0.0449(19) 0.092(3) 0.0141(16) -0.032(2) -0.0190(19)
C14D 0.0416(14) 0.0397(15) 0.0338(13) -0.0032(12) -0.0070(12) -0.0159(12)
C15D 0.0632(19) 0.087(2) 0.059(2) 0.0101(17) -0.0269(17) -0.0479(19)
C16D 0.0384(14) 0.065(2) 0.0523(18) -0.0040(13) -0.0118(13) -0.0260(15)
C17D 0.0421(16) 0.086(2) 0.072(2) -0.0111(16) -0.0039(16) -0.029(2)
C18D 0.0467(15) 0.0447(16) 0.0516(17) 0.0069(12) -0.0118(13) -0.0238(14)
C19D 0.175(4) 0.046(2) 0.075(3) 0.010(2) -0.043(3) -0.0166(19)

loop_
_atom_type_symbol
_atom_type_description
_atom_type_scat_dispersion_real
_atom_type_scat_dispersion_imag
_atom_type_scat_source
C C 0.0033 0.0016 'International Tables Vol C Tables 4.2.6.8 and 6.1.1.4'
H H 0.0000 0.0000 'International Tables Vol C Tables 4.2.6.8 and 6.1.1.4'
N N 0.0061 0.0033 'International Tables Vol C Tables 4.2.6.8 and 6.1.1.4'
O O 0.0106 0.0060 'International Tables Vol C Tables 4.2.6.8 and 6.1.1.4'
Cl Cl 0.1484 0.1585 'International Tables Vol C Tables 4.2.6.8 and 6.1.1.4'

loop_
_geom_angle_atom_site_label_1
_geom_angle_atom_site_label_2
_geom_angle_atom_site_label_3
_geom_angle
_geom_angle_publ_flag
C10A O3A C11A 116.7(2) ?
C12A O5A C13A 117.0(3) ?
C14A O7A C15A 116.7(2) ?
C2A N1A C1A 117.2(2) ?
C8A N2A C18A 118.4(2) ?
C8A N2A C16A 122.0(2) ?
C18A N2A C16A 117.0(2) ?
N1A C1A C9A 124.8(2) ?
N1A C1A Cl1A 111.96(19) ?
C9A C1A Cl1A 123.2(2) ?
N1A C2A C3A 124.8(3) ?
N1A C2A Cl2A 115.7(2) ?
C3A C2A Cl2A 119.5(2) ?
C2A C3A C4A 117.0(3) ?
C3A C4A C9A 121.0(2) ?
C3A C4A C5A 120.5(2) ?
C9A C4A C5A 118.3(2) ?
O1A C5A C4A 107.3(2) ?
O1A C5A C10A 108.3(2) ?
C4A C5A C10A 112.8(2) yes
O1A C5A C6A 113.74(19) ?
C4A C5A C6A 107.7(2) ?
C10A C5A C6A 107.1(2) ?
C12A C6A C7A 114.3(2) yes
C12A C6A C5A 111.9(2) ?
C7A C6A C5A 105.89(18) ?
C8A C7A C14A 123.3(2) ?
C8A C7A C6A 119.9(2) ?
C14A C7A C6A 115.8(2) ?
C7A C8A N2A 125.1(2) ?
C7A C8A C9A 117.1(2) ?
N2A C8A C9A 117.7(2) ?
C4A C9A C1A 114.9(2) ?
C4A C9A C8A 118.3(2) ?
C1A C9A C8A 126.5(2) ?
O2A C10A O3A 124.0(3) ?
O2A C10A C5A 122.6(3) ?
O3A C10A C5A 113.3(2) ?
O4A C12A O5A 123.4(3) ?
O4A C12A C6A 125.1(3) ?
O5A C12A C6A 111.4(2) ?
O6A C14A O7A 122.5(2) ?
O6A C14A C7A 125.8(2) ?
O7A C14A C7A 111.7(2) ?
N2A C16A C17A 112.6(2) ?
N2A C18A C19A 112.9(2) ?
C10B O3B C11B 118.2(3) ?
C12B O5B C13B 114.4(2) ?
C14B O7B C15B 116.5(2) ?
N1B C1B C9B 124.5(2) ?
N1B C1B Cl1B 111.9(2) ?
C9B C1B Cl1B 123.56(19) ?
N1B C2B C3B 124.8(2) ?
N1B C2B Cl2B 115.7(2) ?
C3B C2B Cl2B 119.5(2) ?
C4B C3B C2B 117.3(2) ?
C3B C4B C9B 120.8(2) ?
C3B C4B C5B 121.1(2) ?
C9B C4B C5B 117.9(2) ?
O1B C5B C4B 108.6(2) ?
O1B C5B C6B 116.1(2) ?
C4B C5B C6B 106.7(2) ?
O1B C5B C10B 106.2(2) ?
C4B C5B C10B 112.4(2) yes
C6B C5B C10B 106.9(2) ?
C12B C6B C7B 119.5(2) yes
C12B C6B C5B 111.0(2) ?
C7B C6B C5B 105.78(19) ?
C8B C7B C14B 123.6(2) ?
C8B C7B C6B 120.5(2) ?
C14B C7B C6B 114.4(2) ?
C7B C8B N2B 126.2(2) ?
C7B C8B C9B 116.6(2) ?
N2B C8B C9B 117.1(2) ?
C1B C9B C4B 115.2(2) ?
C1B C9B C8B 126.8(2) ?
C4B C9B C8B 117.8(2) ?
O2B C10B O3B 124.9(3) ?
O2B C10B C5B 122.2(3) ?
O3B C10B C5B 112.8(2) ?
O4B C12B O5B 122.6(3) ?
O4B C12B C6B 122.6(3) ?
O5B C12B C6B 114.8(2) ?
O6B C14B O7B 123.2(2) ?
O6B C14B C7B 125.4(2) ?
O7B C14B C7B 111.3(2) ?
N2B C16B C17B 112.0(2) ?
N2B C18B C19B 112.2(2) ?
C2B N1B C1B 117.3(2) ?
C8B N2B C16B 122.1(2) ?
C8B N2B C18B 118.1(2) ?
C16B N2B C18B 116.6(2) ?
C10C O3C C11C 115.9(2) ?
C12C O5C C13C 117.5(3) ?
C14C O7C C15C 116.6(2) ?
C2C N1C C1C 117.1(2) ?
C8C N2C C18C 118.5(2) ?
C8C N2C C16C 121.4(2) ?
C18C N2C C16C 117.9(2) ?
N1C C1C C9C 125.5(3) ?
N1C C1C Cl1C 111.9(2) ?
C9C C1C Cl1C 122.6(2) ?
N1C C2C C3C 124.3(3) ?
N1C C2C Cl2C 115.9(2) ?
C3C C2C Cl2C 119.8(2) ?
C4C C3C C2C 117.3(3) ?
C3C C4C C9C 121.4(2) ?
C3C C4C C5C 121.1(2) ?
C9C C4C C5C 117.3(2) ?
O1C C5C C4C 108.1(2) ?
O1C C5C C6C 115.5(2) ?
C4C C5C C6C 106.8(2) ?
O1C C5C C10C 107.3(2) ?
C4C C5C C10C 109.1(2) yes
C6C C5C C10C 109.9(2) ?
C12C C6C C5C 111.7(2) ?
C12C C6C C7C 116.5(2) yes
C5C C6C C7C 105.48(19) ?
C8C C7C C14C 123.3(2) ?
C8C C7C C6C 118.9(2) ?
C14C C7C C6C 116.7(2) ?
C7C C8C N2C 124.9(2) ?
C7C C8C C9C 117.4(2) ?
N2C C8C C9C 117.6(2) ?
C1C C9C C4C 114.2(2) ?
C1C C9C C8C 127.3(2) ?
C4C C9C C8C 118.2(2) ?
O2C C10C O3C 124.3(3) ?
O2C C10C C5C 125.3(3) ?
O3C C10C C5C 110.3(2) ?
O4C C12C O5C 123.0(3) ?
O4C C12C C6C 122.8(3) ?
O5C C12C C6C 114.2(2) ?
O6C C14C O7C 121.4(2) ?
O6C C14C C7C 126.6(2) ?
O7C C14C C7C 112.0(2) ?
N2C C16C C17C 113.7(3) ?
N2C C18C C19C 113.2(3) ?
C2D N1D C1D 116.8(2) ?
C8D N2D C18D 118.4(2) ?
C8D N2D C16D 121.2(2) ?
C18D N2D C16D 117.5(2) ?
C10D O3D C11D 115.6(2) ?
C12D O5D C13D 116.8(2) ?
C14D O7D C15D 116.6(2) ?
N1D C1D C9D 124.6(2) ?
N1D C1D Cl1D 112.21(18) ?
C9D C1D Cl1D 123.13(19) ?
N1D C2D C3D 124.8(2) ?
N1D C2D Cl2D 115.2(2) ?
C3D C2D Cl2D 120.0(2) ?
C2D C3D C4D 117.4(2) ?
C3D C4D C9D 120.8(2) ?
C3D C4D C5D 120.7(2) ?
C9D C4D C5D 118.3(2) ?
O1D C5D C4D 107.10(19) ?
O1D C5D C10D 108.8(2) ?
C4D C5D C10D 109.3(2) yes
O1D C5D C6D 114.5(2) ?
C4D C5D C6D 107.4(2) ?
C10D C5D C6D 109.6(2) ?
C12D C6D C7D 115.1(2) yes
C12D C6D C5D 111.76(19) ?
C7D C6D C5D 105.33(19) ?
C8D C7D C14D 122.9(2) ?
C8D C7D C6D 119.7(2) ?
C14D C7D C6D 115.9(2) ?
C7D C8D N2D 125.7(2) ?
C7D C8D C9D 117.5(2) ?
N2D C8D C9D 116.8(2) ?
C1D C9D C4D 115.2(2) ?
C1D C9D C8D 126.9(2) ?
C4D C9D C8D 117.8(2) ?
O2D C10D O3D 124.9(3) ?
O2D C10D C5D 123.4(3) ?
O3D C10D C5D 111.7(2) ?
O4D C12D O5D 122.9(2) ?
O4D C12D C6D 126.1(2) ?
O5D C12D C6D 111.0(2) ?
O6D C14D O7D 121.7(2) ?
O6D C14D C7D 125.8(2) ?
O7D C14D C7D 112.5(2) ?
N2D C16D C17D 111.9(2) ?
N2D C18D C19D 113.4(3) ?

loop_
_geom_bond_atom_site_label_1
_geom_bond_atom_site_label_2
_geom_bond_site_symmetry_2
_geom_bond_distance
_geom_bond_publ_flag
Cl1A C1A . 1.733(3) ?
Cl2A C2A . 1.740(3) ?
O1A C5A . 1.412(3) yes
O2A C10A . 1.202(3) yes
O3A C10A . 1.322(3) ?
O3A C11A . 1.439(4) ?
O4A C12A . 1.175(4) ?
O5A C12A . 1.317(3) ?
O5A C13A . 1.447(4) ?
O6A C14A . 1.210(3) ?
O7A C14A . 1.347(3) ?
O7A C15A . 1.437(3) ?
N1A C2A . 1.310(3) yes
N1A C1A . 1.330(3) yes
N2A C8A . 1.371(3) yes
N2A C18A . 1.458(3) ?
N2A C16A . 1.462(3) ?
C1A C9A . 1.403(3) ?
C2A C3A . 1.381(4) ?
C3A C4A . 1.381(4) ?
C4A C9A . 1.403(3) ?
C4A C5A . 1.516(3) ?
C5A C10A . 1.536(4) ?
C5A C6A . 1.538(4) ?
C6A C12A . 1.523(4) ?
C6A C7A . 1.529(3) ?
C7A C8A . 1.366(3) yes
C7A C14A . 1.464(3) ?
C8A C9A . 1.499(3) ?
C16A C17A . 1.529(4) ?
C18A C19A . 1.510(4) ?
Cl1B C1B . 1.736(3) ?
Cl2B C2B . 1.740(3) ?
O1B C5B . 1.411(3) yes
O2B C10B . 1.204(3) yes
O3B C10B . 1.320(4) ?
O3B C11B . 1.456(4) ?
O4B C12B . 1.206(3) ?
O5B C12B . 1.305(3) ?
O5B C13B . 1.452(3) ?
O6B C14B . 1.206(3) ?
O7B C14B . 1.334(3) ?
O7B C15B . 1.445(3) ?
C1B N1B . 1.331(3) yes
C1B C9B . 1.403(3) ?
C2B N1B . 1.314(4) yes
C2B C3B . 1.380(4) ?
C3B C4B . 1.372(3) ?
C4B C9B . 1.408(3) ?
C4B C5B . 1.514(3) ?
C5B C6B . 1.541(3) ?
C5B C10B . 1.542(4) ?
C6B C12B . 1.502(3) ?
C6B C7B . 1.517(3) ?
C7B C8B . 1.367(3) yes
C7B C14B . 1.478(3) ?
C8B N2B . 1.378(3) yes
C8B C9B . 1.503(3) ?
C16B N2B . 1.464(3) ?
C16B C17B . 1.532(4) ?
C18B N2B . 1.470(3) ?
C18B C19B . 1.512(4) ?
Cl1C C1C . 1.740(3) ?
Cl2C C2C . 1.739(3) ?
O1C C5C . 1.416(3) yes
O2C C10C . 1.189(3) yes
O3C C10C . 1.339(3) ?
O3C C11C . 1.450(3) ?
O4C C12C . 1.187(3) ?
O5C C12C . 1.297(3) ?
O5C C13C . 1.454(4) ?
O6C C14C . 1.209(3) ?
O7C C14C . 1.349(3) ?
O7C C15C . 1.439(3) ?
N1C C2C . 1.318(4) yes
N1C C1C . 1.325(3) yes
N2C C8C . 1.374(3) yes
N2C C18C . 1.458(3) ?
N2C C16C . 1.465(4) ?
C1C C9C . 1.403(3) ?
C2C C3C . 1.377(4) ?
C3C C4C . 1.376(4) ?
C4C C9C . 1.404(3) ?
C4C C5C . 1.524(3) ?
C5C C6C . 1.529(4) ?
C5C C10C . 1.550(4) ?
C6C C12C . 1.521(4) ?
C6C C7C . 1.530(3) ?
C7C C8C . 1.366(3) yes
C7C C14C . 1.462(3) ?
C8C C9C . 1.506(3) ?
C16C C17C . 1.522(4) ?
C18C C19C . 1.513(5) ?
Cl1D C1D . 1.733(2) ?
Cl2D C2D . 1.739(3) ?
N1D C2D . 1.323(3) yes
N1D C1D . 1.337(3) yes
N2D C8D . 1.379(3) yes
N2D C18D . 1.461(3) ?
N2D C16D . 1.467(3) ?
O1D C5D . 1.414(3) yes
O2D C10D . 1.199(3) yes
O3D C10D . 1.319(3) ?
O3D C11D . 1.468(3) ?
O4D C12D . 1.190(3) ?
O5D C12D . 1.330(3) ?
O5D C13D . 1.451(3) ?
O6D C14D . 1.211(3) ?
O7D C14D . 1.336(3) ?
O7D C15D . 1.449(3) ?
C1D C9D . 1.405(3) ?
C2D C3D . 1.378(4) ?
C3D C4D . 1.378(3) ?
C4D C9D . 1.407(3) ?
C4D C5D . 1.517(3) ?
C5D C10D . 1.543(3) ?
C5D C6D . 1.545(3) ?
C6D C12D . 1.513(3) ?
C6D C7D . 1.529(3) ?
C7D C8D . 1.365(3) yes
C7D C14D . 1.472(3) ?
C8D C9D . 1.498(3) ?
C16D C17D . 1.529(4) ?
C18D C19D . 1.496(4) ?

loop_
_geom_hbond_atom_site_label_D
_geom_hbond_atom_site_label_H
_geom_hbond_atom_site_label_A
_geom_hbond_site_symmetry_A
_geom_hbond_distance_DH
_geom_hbond_distance_HA
_geom_hbond_distance_DA
_geom_hbond_angle_DHA
_geom_hbond_publ_flag
O1B H1BA O6C 1_654 0.82 2.06 2.836(3) 159 yes
O1A H1AA O6B 1_545 0.82 1.95 2.755(3) 166 yes
O1D H1DB O6A 1_555 0.82 1.95 2.738(3) 160 yes
O1C H1CA O6D 1_656 0.82 2.00 2.782(3) 159 yes
C3B H3BA O1B 1_555 0.93 2.35 2.683(3) 100 no
C6B H6BA O7B 1_555 0.98 2.39 2.759(3) 101 no
C3C H3CA O1C 1_555 0.93 2.36 2.683(4) 100 no
C6C H6CA O7C 1_555 0.98 2.36 2.767(3) 104 no
C6A H6AA O7A 1_555 0.98 2.42 2.788(3) 101 no
C6D H6DA O7D 1_555 0.98 2.37 2.780(3) 104 no
C11C H11G O4B 1_456 0.96 2.58 3.204(4) 123 no
C13A H13C Cl2A 2_754 0.96 2.78 3.675(5) 154 yes
C13B H13F O2D 1_655 0.96 2.53 3.408(4) 152 no
C16A H16B O6A 1_555 0.97 2.34 2.825(3) 110 no
C16B H16D O6B 1_555 0.97 2.30 2.840(3) 114 no
C16C H16F O6C 1_555 0.97 2.36 2.805(4) 107 no
C16D H16H O6D 1_555 0.97 2.32 2.809(4) 111 no

loop_
_geom_torsion_atom_site_label_1
_geom_torsion_atom_site_label_2
_geom_torsion_atom_site_label_3
_geom_torsion_atom_site_label_4
_geom_torsion
_geom_torsion_publ_flag
C2A N1A C1A C9A -2.0(4) ?
C2A N1A C1A Cl1A 174.44(19) ?
C1A N1A C2A C3A -2.8(4) ?
C1A N1A C2A Cl2A -179.85(19) ?
N1A C2A C3A C4A 3.1(4) ?
Cl2A C2A C3A C4A -179.9(2) ?
C2A C3A C4A C9A 1.3(4) ?
C2A C3A C4A C5A -173.3(2) ?
C3A C4A C5A O1A 12.2(3) ?
C9A C4A C5A O1A -162.5(2) ?
C3A C4A C5A C10A -107.0(3) ?
C9A C4A C5A C10A 78.2(3) ?
C3A C4A C5A C6A 135.0(2) ?
C9A C4A C5A C6A -39.7(3) ?
O1A C5A C6A C12A 55.2(3) ?
C4A C5A C6A C12A -63.5(3) ?
C10A C5A C6A C12A 174.9(2) ?
O1A C5A C6A C7A -179.62(19) ?
C4A C5A C6A C7A 61.6(2) ?
C10A C5A C6A C7A -60.0(2) ?
C12A C6A C7A C8A 78.6(3) ?
C5A C6A C7A C8A -45.0(3) ?
C12A C6A C7A C14A -112.2(3) ?
C5A C6A C7A C14A 124.1(2) ?
C14A C7A C8A N2A 15.3(4) ?
C6A C7A C8A N2A -176.4(2) ?
C14A C7A C8A C9A -167.1(2) ?
C6A C7A C8A C9A 1.2(3) ?
C18A N2A C8A C7A -131.4(3) ?
C16A N2A C8A C7A 29.8(4) ?
C18A N2A C8A C9A 51.0(3) ?
C16A N2A C8A C9A -147.8(2) ?
C3A C4A C9A C1A -5.3(3) ?
C5A C4A C9A C1A 169.4(2) ?
C3A C4A C9A C8A -179.6(2) ?
C5A C4A C9A C8A -4.9(3) ?
N1A C1A C9A C4A 5.9(4) ?
Cl1A C1A C9A C4A -170.16(18) ?
N1A C1A C9A C8A 179.7(2) ?
Cl1A C1A C9A C8A 3.6(4) ?
C7A C8A C9A C4A 26.2(3) ?
N2A C8A C9A C4A -156.0(2) ?
C7A C8A C9A C1A -147.3(2) ?
N2A C8A C9A C1A 30.4(3) ?
C11A O3A C10A O2A 2.4(5) ?
C11A O3A C10A C5A -179.6(3) ?
O1A C5A C10A O2A 68.1(4) ?
C4A C5A C10A O2A -173.3(3) yes
C6A C5A C10A O2A -55.0(4) ?
O1A C5A C10A O3A -109.9(3) ?
C4A C5A C10A O3A 8.7(3) ?
C6A C5A C10A O3A 127.1(2) ?
C13A O5A C12A O4A -7.7(5) ?
C13A O5A C12A C6A 174.0(3) ?
C7A C6A C12A O4A -33.8(5) ?
C5A C6A C12A O4A 86.5(4) yes
C7A C6A C12A O5A 144.4(2) ?
C5A C6A C12A O5A -95.2(3) ?
C15A O7A C14A O6A -1.2(4) ?
C15A O7A C14A C7A -179.0(2) ?
C8A C7A C14A O6A 32.2(4) ?
C6A C7A C14A O6A -136.6(3) ?
C8A C7A C14A O7A -150.2(2) ?
C6A C7A C14A O7A 41.1(3) ?
C8A N2A C16A C17A 139.4(2) ?
C18A N2A C16A C17A -59.1(3) ?
C8A N2A C18A C19A 94.5(3) ?
C16A N2A C18A C19A -67.6(3) ?
N1B C2B C3B C4B 2.0(4) ?
Cl2B C2B C3B C4B -179.6(2) ?
C2B C3B C4B C9B 0.5(4) ?
C2B C3B C4B C5B -175.3(2) ?
C3B C4B C5B O1B 6.3(3) ?
C9B C4B C5B O1B -169.6(2) ?
C3B C4B C5B C6B 132.2(2) ?
C9B C4B C5B C6B -43.7(3) ?
C3B C4B C5B C10B -110.9(3) ?
C9B C4B C5B C10B 73.2(3) ?
O1B C5B C6B C12B 53.4(3) ?
C4B C5B C6B C12B -67.8(2) ?
C10B C5B C6B C12B 171.7(2) ?
O1B C5B C6B C7B -175.5(2) ?
C4B C5B C6B C7B 63.2(2) ?
C10B C5B C6B C7B -57.2(2) ?
C12B C6B C7B C8B 83.5(3) ?
C5B C6B C7B C8B -42.6(3) ?
C12B C6B C7B C14B -109.4(3) ?
C5B C6B C7B C14B 124.5(2) ?
C14B C7B C8B N2B 14.0(4) ?
C6B C7B C8B N2B 179.9(2) ?
C14B C7B C8B C9B -168.9(2) ?
C6B C7B C8B C9B -3.0(3) ?
N1B C1B C9B C4B 3.7(4) ?
Cl1B C1B C9B C4B -173.93(18) ?
N1B C1B C9B C8B 178.2(2) ?
Cl1B C1B C9B C8B 0.5(4) ?
C3B C4B C9B C1B -3.0(3) ?
C5B C4B C9B C1B 172.9(2) ?
C3B C4B C9B C8B -178.0(2) ?
C5B C4B C9B C8B -2.1(3) ?
C7B C8B C9B C1B -146.6(3) ?
N2B C8B C9B C1B 30.8(4) ?
C7B C8B C9B C4B 27.8(3) ?
N2B C8B C9B C4B -154.9(2) ?
C11B O3B C10B O2B 1.9(4) ?
C11B O3B C10B C5B 178.4(2) ?
O1B C5B C10B O2B 71.7(3) ?
C4B C5B C10B O2B -169.7(3) yes
C6B C5B C10B O2B -52.9(3) ?
O1B C5B C10B O3B -105.0(3) ?
C4B C5B C10B O3B 13.7(3) ?
C6B C5B C10B O3B 130.4(2) ?
C13B O5B C12B O4B -5.9(4) ?
C13B O5B C12B C6B 174.1(3) ?
C7B C6B C12B O4B 178.1(3) ?
C5B C6B C12B O4B -58.4(4) yes
C7B C6B C12B O5B -1.9(3) ?
C5B C6B C12B O5B 121.6(2) ?
C15B O7B C14B O6B 1.8(4) ?
C15B O7B C14B C7B -174.6(2) ?
C8B C7B C14B O6B 32.4(4) ?
C6B C7B C14B O6B -134.2(3) ?
C8B C7B C14B O7B -151.2(2) ?
C6B C7B C14B O7B 42.2(3) ?
C3B C2B N1B C1B -1.5(4) ?
Cl2B C2B N1B C1B -179.9(2) ?
C9B C1B N1B C2B -1.6(4) ?
Cl1B C1B N1B C2B 176.33(19) ?
C7B C8B N2B C16B 29.0(4) ?
C9B C8B N2B C16B -148.1(2) ?
C7B C8B N2B C18B -129.9(3) ?
C9B C8B N2B C18B 53.0(3) ?
C17B C16B N2B C8B 144.9(2) ?
C17B C16B N2B C18B -55.9(3) ?
C19B C18B N2B C8B 96.1(3) ?
C19B C18B N2B C16B -63.9(3) ?
C2C N1C C1C C9C -2.4(4) ?
C2C N1C C1C Cl1C 175.5(2) ?
C1C N1C C2C C3C -2.2(4) ?
C1C N1C C2C Cl2C 179.4(2) ?
N1C C2C C3C C4C 3.2(5) ?
Cl2C C2C C3C C4C -178.5(2) ?
C2C C3C C4C C9C 0.2(4) ?
C2C C3C C4C C5C -174.4(3) ?
C3C C4C C5C O1C 7.0(3) ?
C9C C4C C5C O1C -167.8(2) ?
C3C C4C C5C C6C 131.9(3) ?
C9C C4C C5C C6C -42.9(3) ?
C3C C4C C5C C10C -109.4(3) ?
C9C C4C C5C C10C 75.8(3) ?
O1C C5C C6C C12C 57.6(3) ?
C4C C5C C6C C12C -62.6(3) ?
C10C C5C C6C C12C 179.2(2) ?
O1C C5C C6C C7C -174.9(2) ?
C4C C5C C6C C7C 64.9(2) ?
C10C C5C C6C C7C -53.3(3) ?
C12C C6C C7C C8C 78.1(3) ?
C5C C6C C7C C8C -46.4(3) ?
C12C C6C C7C C14C -113.7(3) ?
C5C C6C C7C C14C 121.8(2) ?
C14C C7C C8C N2C 17.5(4) ?
C6C C7C C8C N2C -175.0(2) ?
C14C C7C C8C C9C -166.4(2) ?
C6C C7C C8C C9C 1.0(3) ?
C18C N2C C8C C7C -130.8(3) ?
C16C N2C C8C C7C 32.1(4) ?
C18C N2C C8C C9C 53.2(3) ?
C16C N2C C8C C9C -143.9(3) ?
N1C C1C C9C C4C 5.3(4) ?
Cl1C C1C C9C C4C -172.34(19) ?
N1C C1C C9C C8C 178.3(2) ?
Cl1C C1C C9C C8C 0.6(4) ?
C3C C4C C9C C1C -4.0(4) ?
C5C C4C C9C C1C 170.8(2) ?
C3C C4C C9C C8C -177.7(2) ?
C5C C4C C9C C8C -2.9(3) ?
C7C C8C C9C C1C -146.8(3) ?
N2C C8C C9C C1C 29.5(4) ?
C7C C8C C9C C4C 25.9(3) ?
N2C C8C C9C C4C -157.7(2) ?
C11C O3C C10C O2C -5.3(4) ?
C11C O3C C10C C5C 176.4(2) ?
O1C C5C C10C O2C -100.4(3) ?
C4C C5C C10C O2C 16.5(4) yes
C6C C5C C10C O2C 133.3(3) ?
O1C C5C C10C O3C 77.9(3) ?
C4C C5C C10C O3C -165.2(2) ?
C6C C5C C10C O3C -48.4(3) ?
C13C O5C C12C O4C 2.2(6) ?
C13C O5C C12C C6C -178.8(3) ?
C5C C6C C12C O4C -72.1(4) yes
C7C C6C C12C O4C 166.6(3) ?
C5C C6C C12C O5C 108.9(3) ?
C7C C6C C12C O5C -12.4(4) ?
C15C O7C C14C O6C 2.3(4) ?
C15C O7C C14C C7C -175.3(3) ?
C8C C7C C14C O6C 24.6(4) ?
C6C C7C C14C O6C -143.1(3) ?
C8C C7C C14C O7C -158.0(2) ?
C6C C7C C14C O7C 34.3(3) ?
C8C N2C C16C C17C 133.8(3) ?
C18C N2C C16C C17C -63.2(4) ?
C8C N2C C18C C19C 94.2(3) ?
C16C N2C C18C C19C -69.4(4) ?
C2D N1D C1D C9D -3.6(4) ?
C2D N1D C1D Cl1D 173.55(18) ?
C1D N1D C2D C3D -2.5(4) ?
C1D N1D C2D Cl2D 178.56(18) ?
N1D C2D C3D C4D 4.2(4) ?
Cl2D C2D C3D C4D -176.86(19) ?
C2D C3D C4D C9D 0.0(4) ?
C2D C3D C4D C5D -175.8(2) ?
C3D C4D C5D O1D 12.5(3) ?
C9D C4D C5D O1D -163.4(2) ?
C3D C4D C5D C10D -105.2(2) ?
C9D C4D C5D C10D 78.9(3) ?
C3D C4D C5D C6D 135.9(2) ?
C9D C4D C5D C6D -40.0(3) ?
O1D C5D C6D C12D 55.6(3) ?
C4D C5D C6D C12D -63.2(2) ?
C10D C5D C6D C12D 178.1(2) ?
O1D C5D C6D C7D -178.70(19) ?
C4D C5D C6D C7D 62.5(2) ?
C10D C5D C6D C7D -56.2(2) ?
C12D C6D C7D C8D 77.6(3) ?
C5D C6D C7D C8D -46.0(3) ?
C12D C6D C7D C14D -116.3(2) ?
C5D C6D C7D C14D 120.1(2) ?
C14D C7D C8D N2D 17.5(4) ?
C6D C7D C8D N2D -177.4(2) ?
C14D C7D C8D C9D -163.6(2) ?
C6D C7D C8D C9D 1.4(3) ?
C18D N2D C8D C7D -129.0(3) ?
C16D N2D C8D C7D 31.1(4) ?
C18D N2D C8D C9D 52.2(3) ?
C16D N2D C8D C9D -147.7(2) ?
N1D C1D C9D C4D 7.3(4) ?
Cl1D C1D C9D C4D -169.61(17) ?
N1D C1D C9D C8D -177.2(2) ?
Cl1D C1D C9D C8D 5.9(4) ?
C3D C4D C9D C1D -5.2(3) ?
C5D C4D C9D C1D 170.7(2) ?
C3D C4D C9D C8D 178.9(2) ?
C5D C4D C9D C8D -5.3(3) ?
C7D C8D C9D C1D -148.7(2) ?
N2D C8D C9D C1D 30.2(4) ?
C7D C8D C9D C4D 26.7(3) ?
N2D C8D C9D C4D -154.4(2) ?
C11D O3D C10D O2D -1.7(4) ?
C11D O3D C10D C5D -179.4(2) ?
O1D C5D C10D O2D -99.3(3) ?
C4D C5D C10D O2D 17.3(4) yes
C6D C5D C10D O2D 134.8(3) ?
O1D C5D C10D O3D 78.3(3) ?
C4D C5D C10D O3D -165.0(2) ?
C6D C5D C10D O3D -47.5(3) ?
C13D O5D C12D O4D -2.0(4) ?
C13D O5D C12D C6D 178.0(2) ?
C7D C6D C12D O4D -27.2(4) ?
C5D C6D C12D O4D 92.9(3) yes
C7D C6D C12D O5D 152.7(2) ?
C5D C6D C12D O5D -87.2(3) ?
C15D O7D C14D O6D 2.2(4) ?
C15D O7D C14D C7D -175.0(2) ?
C8D C7D C14D O6D 25.4(4) ?
C6D C7D C14D O6D -140.2(3) ?
C8D C7D C14D O7D -157.5(2) ?
C6D C7D C14D O7D 36.9(3) ?
C8D N2D C16D C17D 138.9(3) ?
C18D N2D C16D C17D -60.8(3) ?
C8D N2D C18D C19D 86.0(3) ?
C16D N2D C18D C19D -74.8(3) ?

loop_
_cod_related_entry_id
_cod_related_entry_database
_cod_related_entry_code
1 ChemSpider 21105740
